data_8105327
loop_
_publ_author_name
'Mossine, Valeri V.'
'Kelley, Steven P.'
'Mawhinney, Thomas P.'

_publ_section_title
;
 Crystal structure of
 (E)-3-methoxy-N&#x2032;-(1-(pyridin-2-yl)ethylidene)benzohydrazide,
 C15H15N3O2
;
_journal_issue 4
_journal_name_full 'Zeitschrift f\"ur Kristallographie - New Crystal Structures'
_journal_page_first 907
_journal_page_last 909
_journal_paper_doi 10.1515/ncrs-2020-0097
_journal_volume 235
_journal_year 2020
_chemical_formula_moiety 'C15 H15 N3 O2'
_chemical_formula_sum 'C15 H15 N3 O2'
_chemical_formula_weight 269.30
_chemical_name_common '2-acetylpyridine m-anisoyl hydrazone'
_chemical_name_systematic (<i>E</i>)-3-methoxy-<i>N</i>'-(1-(pyridin-2-yl)ethylidene)benzohydrazide
_space_group_crystal_system orthorhombic
_space_group_IT_number 29
_space_group_name_Hall 'P 2c -2ac'
_space_group_name_H-M_alt 'P c a 21'
_atom_sites_solution_hydrogens mixed
_cell_angle_alpha 90
_cell_angle_beta 90
_cell_angle_gamma 90
_cell_formula_units_Z 4
_cell_length_a 7.9831(2)
_cell_length_b 10.6486(3)
_cell_length_c 15.7222(4)
_cell_measurement_reflns_used 9936
_cell_measurement_temperature 100
_cell_measurement_theta_max 29.52
_cell_measurement_theta_min 2.59
_cell_volume 1336.53(6)
_computing_cell_refinement 'Bruker Apex3 and SAINT [1]'
_computing_data_collection 'Bruker Apex3 and SAINT [1]'
_computing_data_reduction 'Bruker Apex3 and SAINT [1]'
_computing_molecular_graphics 'CrystalExplorer 17.5 [5], Mercury [6]'
_computing_publication_material 'Olex2 [4]'
_computing_structure_refinement 'SHELXL [3]'
_computing_structure_solution 'SHELXS [2]'
_diffrn_ambient_temperature 100.15
_diffrn_measured_fraction_theta_full 0.998
_diffrn_measured_fraction_theta_max 0.999
_diffrn_measurement_device_type 'Bruker APEX-II CCD'
_diffrn_measurement_method '\f and \w scans'
_diffrn_radiation_type MoK\a
_diffrn_radiation_wavelength 0.71073
_diffrn_reflns_av_R_equivalents 0.0493
_diffrn_reflns_av_unetI/netI 0.0283
_diffrn_reflns_Laue_measured_fraction_full 0.998
_diffrn_reflns_Laue_measured_fraction_max 0.999
_diffrn_reflns_limit_h_max 10
_diffrn_reflns_limit_h_min -11
_diffrn_reflns_limit_k_max 14
_diffrn_reflns_limit_k_min -14
_diffrn_reflns_limit_l_max 21
_diffrn_reflns_limit_l_min -21
_diffrn_reflns_number 34842
_diffrn_reflns_point_group_measured_fraction_full 0.998
_diffrn_reflns_point_group_measured_fraction_max 0.998
_diffrn_reflns_theta_full 25.242
_diffrn_reflns_theta_max 29.675
_diffrn_reflns_theta_min 2.591
_diffrn_standards_number 0
_exptl_absorpt_coefficient_mu 0.091
_exptl_absorpt_correction_T_max 0.7459
_exptl_absorpt_correction_T_min 0.6873
_exptl_absorpt_correction_type multi-scan
_exptl_absorpt_process_details 'Bruker AXScale'
_exptl_crystal_colour 'clear colourless'
_exptl_crystal_colour_lustre clear
_exptl_crystal_colour_primary colourless
_exptl_crystal_density_diffrn 1.338
_exptl_crystal_description Prism
_exptl_crystal_F_000 568
_exptl_crystal_size_max 0.28
_exptl_crystal_size_mid 0.22
_exptl_crystal_size_min 0.09
_refine_diff_density_max 0.196
_refine_diff_density_min -0.257
_refine_diff_density_rms 0.051
_refine_ls_abs_structure_details
;
 Flack x determined using 1493 quotients [(I+)-(I-)]/[(I+)+(I-)]
 (Parsons, Flack and Wagner, Acta Cryst. B69 (2013) 249-259).
;
_refine_ls_abs_structure_Flack 0.2(3)
_refine_ls_extinction_coef .
_refine_ls_extinction_method none
_refine_ls_goodness_of_fit_ref 1.046
_refine_ls_hydrogen_treatment mixed
_refine_ls_matrix_type full
_refine_ls_number_parameters 186
_refine_ls_number_reflns 3790
_refine_ls_number_restraints 1
_refine_ls_restrained_S_all 1.045
_refine_ls_R_factor_all 0.0427
_refine_ls_R_factor_gt 0.0340
_refine_ls_shift/su_max 0.000
_refine_ls_shift/su_mean 0.000
_refine_ls_structure_factor_coef Fsqd
_refine_ls_weighting_details 'w=1/[\s^2^(Fo^2^)+(0.0430P)^2^+0.2468P] where P=(Fo^2^+2Fc^2^)/3'
_refine_ls_weighting_scheme calc
_refine_ls_wR_factor_gt 0.0766
_refine_ls_wR_factor_ref 0.0799
_reflns_Friedel_coverage 0.930
_reflns_Friedel_fraction_full 0.997
_reflns_Friedel_fraction_max 0.998
_reflns_number_gt 3385
_reflns_number_total 3790
_reflns_threshold_expression 'I > 2\s(I)'
_cod_data_source_file suppl_ncrs-2020-0097_suppl.cif
_cod_data_source_block s1_a
_cod_database_code 8105327
_shelx_space_group_comment
;
The symmetry employed for this shelxl refinement is uniquely defined
by the following loop, which should always be used as a source of
symmetry information in preference to the above space-group names.
They are only intended as comments.
;
_shelx_estimated_absorpt_t_max 0.992
_shelx_estimated_absorpt_t_min 0.975
_olex2_refinement_description
;
1. Fixed Uiso
 At 1.2 times of:
  All C(H) groups, All N(H) groups
 At 1.5 times of:
  All C(H,H,H) groups
2.a Aromatic/amide H refined with riding coordinates:
 C6(H6), C7(H7), C3(H3), C11(H11), C5(H5), C14(H14), C13(H13), C12(H12)
2.b Idealised Me refined as rotating group:
 C8(H8A,H8B,H8C), C15(H15A,H15B,H15C)
;

loop_
_space_group_symop_operation_xyz
'x, y, z'
'-x, -y, z+1/2'
'x+1/2, -y, z'
'-x+1/2, y, z+1/2'

loop_
_atom_site_label
_atom_site_type_symbol
_atom_site_fract_x
_atom_site_fract_y
_atom_site_fract_z
_atom_site_U_iso_or_equiv
_atom_site_adp_type
_atom_site_occupancy
_atom_site_site_symmetry_order
_atom_site_calc_flag
_atom_site_refinement_flags_posn
_atom_site_refinement_flags_adp
_atom_site_refinement_flags_occupancy
_atom_site_disorder_assembly
_atom_site_disorder_group
O1 O 0.65856(15) 0.64702(11) 0.53292(9) 0.0163(3) Uani 1 1 d . . . . .
O2 O 1.13033(16) 0.94314(11) 0.64302(8) 0.0172(3) Uani 1 1 d . . . . .
N1 N 0.81973(18) 0.47369(13) 0.50812(9) 0.0123(3) Uani 1 1 d . . . . .
N2 N 0.69467(17) 0.42449(13) 0.45744(9) 0.0122(3) Uani 1 1 d . . . . .
N3 N 0.5631(2) 0.13527(14) 0.37099(10) 0.0164(3) Uani 1 1 d . . . . .
C1 C 0.7893(2) 0.58803(16) 0.54361(10) 0.0115(3) Uani 1 1 d . . . . .
C2 C 0.9256(2) 0.63898(15) 0.59947(11) 0.0114(3) Uani 1 1 d . . . . .
C3 C 0.9580(2) 0.76818(15) 0.59386(11) 0.0120(3) Uani 1 1 d . . . . .
C4 C 1.0831(2) 0.81951(16) 0.64451(11) 0.0132(3) Uani 1 1 d . . . . .
C5 C 1.1709(2) 0.74460(17) 0.70209(11) 0.0156(3) Uani 1 1 d . . . . .
C6 C 1.1347(2) 0.61830(17) 0.70823(12) 0.0157(3) Uani 1 1 d . . . . .
C7 C 1.0126(2) 0.56340(15) 0.65637(10) 0.0134(3) Uani 1 1 d . . . . .
C8 C 1.0461(2) 1.02502(16) 0.58479(12) 0.0190(4) Uani 1 1 d . . . . .
C9 C 0.7113(2) 0.31023(15) 0.43228(11) 0.0123(3) Uani 1 1 d . . . . .
C10 C 0.5685(2) 0.26067(16) 0.38103(10) 0.0125(3) Uani 1 1 d . . . . .
C11 C 0.4476(2) 0.34046(17) 0.34663(11) 0.0169(4) Uani 1 1 d . . . . .
C12 C 0.3153(3) 0.28838(19) 0.30172(13) 0.0231(4) Uani 1 1 d . . . . .
C13 C 0.3086(3) 0.15935(19) 0.29134(14) 0.0233(4) Uani 1 1 d . . . . .
C14 C 0.4345(3) 0.08763(17) 0.32668(13) 0.0198(4) Uani 1 1 d . . . . .
C15 C 0.8537(2) 0.22489(17) 0.45435(14) 0.0225(4) Uani 1 1 d . . . . .
H1 H 0.916(3) 0.438(2) 0.5112(14) 0.015 Uiso 1 1 d R . . . .
H3 H 0.895440 0.819679 0.556100 0.014 Uiso 1 1 calc R . . . .
H5 H 1.255451 0.780516 0.736965 0.019 Uiso 1 1 calc R . . . .
H6 H 1.193383 0.567925 0.748208 0.019 Uiso 1 1 calc R . . . .
H7 H 0.989501 0.476039 0.660006 0.016 Uiso 1 1 calc R . . . .
H8A H 1.093279 1.109719 0.589322 0.029 Uiso 1 1 calc GR . . . .
H8B H 0.926414 1.027556 0.598559 0.029 Uiso 1 1 calc GR . . . .
H8C H 1.060933 0.993830 0.526631 0.029 Uiso 1 1 calc GR . . . .
H11 H 0.455732 0.428818 0.353844 0.020 Uiso 1 1 calc R . . . .
H12 H 0.230380 0.340505 0.278372 0.028 Uiso 1 1 calc R . . . .
H13 H 0.219625 0.121204 0.260656 0.028 Uiso 1 1 calc R . . . .
H14 H 0.429805 -0.000820 0.319174 0.024 Uiso 1 1 calc R . . . .
H15A H 0.877896 0.231453 0.515294 0.034 Uiso 1 1 calc GR . . . .
H15B H 0.953112 0.249219 0.421713 0.034 Uiso 1 1 calc GR . . . .
H15C H 0.823311 0.138099 0.440495 0.034 Uiso 1 1 calc GR . . . .

loop_
_atom_site_aniso_label
_atom_site_aniso_U_11
_atom_site_aniso_U_22
_atom_site_aniso_U_33
_atom_site_aniso_U_23
_atom_site_aniso_U_13
_atom_site_aniso_U_12
O1 0.0107(5) 0.0139(6) 0.0242(7) -0.0014(5) -0.0030(5) 0.0011(5)
O2 0.0166(6) 0.0126(5) 0.0224(6) -0.0004(5) -0.0060(5) -0.0018(5)
N1 0.0088(6) 0.0126(7) 0.0154(7) -0.0009(5) -0.0024(5) -0.0001(5)
N2 0.0096(6) 0.0149(6) 0.0123(6) -0.0001(5) -0.0006(5) -0.0023(5)
N3 0.0173(7) 0.0156(7) 0.0163(7) 0.0003(6) -0.0032(6) -0.0028(6)
C1 0.0097(7) 0.0123(7) 0.0125(7) 0.0016(6) 0.0004(6) -0.0020(6)
C2 0.0084(7) 0.0143(7) 0.0115(7) -0.0026(6) 0.0020(6) 0.0004(6)
C3 0.0097(7) 0.0135(7) 0.0127(7) -0.0005(6) -0.0001(6) 0.0019(6)
C4 0.0119(7) 0.0129(7) 0.0148(8) -0.0030(6) 0.0019(6) 0.0009(6)
C5 0.0137(8) 0.0183(8) 0.0148(8) -0.0029(6) -0.0031(7) -0.0004(6)
C6 0.0142(8) 0.0190(8) 0.0138(8) 0.0013(6) -0.0014(7) 0.0033(6)
C7 0.0126(8) 0.0132(7) 0.0144(8) -0.0003(6) 0.0023(6) 0.0009(6)
C8 0.0172(8) 0.0142(8) 0.0257(9) 0.0024(7) -0.0036(7) -0.0001(6)
C9 0.0103(8) 0.0151(8) 0.0114(7) 0.0002(6) 0.0005(6) -0.0001(6)
C10 0.0124(8) 0.0152(8) 0.0099(7) -0.0005(6) 0.0018(6) -0.0013(6)
C11 0.0183(8) 0.0158(7) 0.0165(8) -0.0017(7) -0.0032(7) 0.0003(7)
C12 0.0203(9) 0.0253(10) 0.0236(10) -0.0005(8) -0.0102(7) 0.0033(8)
C13 0.0203(9) 0.0271(10) 0.0225(9) -0.0032(8) -0.0079(8) -0.0054(8)
C14 0.0236(9) 0.0165(8) 0.0194(8) -0.0013(7) -0.0042(8) -0.0060(7)
C15 0.0169(8) 0.0173(8) 0.0332(11) -0.0066(8) -0.0101(8) 0.0046(7)

loop_
_atom_type_symbol
_atom_type_description
_atom_type_scat_dispersion_real
_atom_type_scat_dispersion_imag
_atom_type_scat_source
C C 0.0033 0.0016 'International Tables Vol C Tables 4.2.6.8 and 6.1.1.4'
H H 0.0000 0.0000 'International Tables Vol C Tables 4.2.6.8 and 6.1.1.4'
N N 0.0061 0.0033 'International Tables Vol C Tables 4.2.6.8 and 6.1.1.4'
O O 0.0106 0.0060 'International Tables Vol C Tables 4.2.6.8 and 6.1.1.4'

loop_
_geom_angle_atom_site_label_1
_geom_angle_atom_site_label_2
_geom_angle_atom_site_label_3
_geom_angle
_geom_angle_site_symmetry_1
_geom_angle_site_symmetry_3
C4 O2 C8 117.83(13) . .
N2 N1 H1 120.9(14) . .
C1 N1 N2 116.54(13) . .
C1 N1 H1 122.0(14) . .
C9 N2 N1 117.50(14) . .
C14 N3 C10 117.45(16) . .
O1 C1 N1 123.55(15) . .
O1 C1 C2 120.74(15) . .
N1 C1 C2 115.70(14) . .
C7 C2 C1 122.01(15) . .
C7 C2 C3 121.12(15) . .
C3 C2 C1 116.84(15) . .
C4 C3 C2 118.83(15) . .
C4 C3 H3 120.6 . .
C2 C3 H3 120.6 . .
O2 C4 C3 124.50(15) . .
O2 C4 C5 114.97(15) . .
C3 C4 C5 120.54(15) . .
C4 C5 H5 120.1 . .
C6 C5 C4 119.83(16) . .
C6 C5 H5 120.1 . .
C7 C6 H6 119.6 . .
C5 C6 H6 119.6 . .
C5 C6 C7 120.86(16) . .
C2 C7 C6 118.77(15) . .
C2 C7 H7 120.6 . .
C6 C7 H7 120.6 . .
O2 C8 H8A 109.5 . .
O2 C8 H8B 109.5 . .
O2 C8 H8C 109.5 . .
H8A C8 H8B 109.5 . .
H8A C8 H8C 109.5 . .
H8B C8 H8C 109.5 . .
N2 C9 C10 114.93(15) . .
N2 C9 C15 125.57(16) . .
C10 C9 C15 119.40(15) . .
N3 C10 C9 116.01(15) . .
N3 C10 C11 122.48(15) . .
C11 C10 C9 121.51(15) . .
C10 C11 H11 120.6 . .
C12 C11 C10 118.75(16) . .
C12 C11 H11 120.6 . .
C11 C12 H12 120.4 . .
C13 C12 C11 119.10(18) . .
C13 C12 H12 120.4 . .
C14 C13 H13 120.9 . .
C14 C13 C12 118.29(17) . .
C12 C13 H13 120.9 . .
N3 C14 H14 118.0 . .
N3 C14 C13 123.92(17) . .
C13 C14 H14 118.0 . .
C9 C15 H15A 109.5 . .
C9 C15 H15B 109.5 . .
C9 C15 H15C 109.5 . .
H15A C15 H15B 109.5 . .
H15A C15 H15C 109.5 . .
H15B C15 H15C 109.5 . .

loop_
_geom_bond_atom_site_label_1
_geom_bond_atom_site_label_2
_geom_bond_distance
_geom_bond_site_symmetry_2
O1 C1 1.229(2) .
O2 C4 1.370(2) .
O2 C8 1.432(2) .
N1 H1 0.86(2) .
N1 C1 1.361(2) .
N2 N1 1.3806(18) .
N2 C9 1.286(2) .
N3 C10 1.345(2) .
N3 C14 1.340(2) .
C1 C2 1.500(2) .
C2 C7 1.389(2) .
C2 C3 1.403(2) .
C3 H3 0.9500 .
C4 C3 1.389(2) .
C4 C5 1.396(2) .
C5 H5 0.9500 .
C6 H6 0.9500 .
C6 C7 1.399(2) .
C6 C5 1.379(2) .
C7 H7 0.9500 .
C8 H8A 0.9800 .
C8 H8B 0.9800 .
C8 H8C 0.9800 .
C9 C15 1.496(2) .
C10 C9 1.493(2) .
C10 C11 1.395(2) .
C11 H11 0.9500 .
C11 C12 1.386(3) .
C12 H12 0.9500 .
C13 H13 0.9500 .
C13 C12 1.385(3) .
C14 H14 0.9500 .
C14 C13 1.379(3) .
C15 H15A 0.9800 .
C15 H15B 0.9800 .
C15 H15C 0.9800 .
